data_7063777
loop_
_publ_author_name
'Polikovskiy, Trofim A.'
'Gontcharenko, Victoria E.'
'Ivanova, Anna A.'
'Metlina, Darya A.'
'Kiskin, Mikhail A.'
'Taydakov, Ilya V.'
'Belousov, Yury A.'

_publ_section_title
;
 Real world luminescence thermometry through a novel mixed-metal Eu/Tb
 complex with furan-containing 1,3-diketone
;
_journal_issue 22
_journal_name_full 'New Journal of Chemistry'
_journal_page_first 9214
_journal_page_last 9225
_journal_paper_doi 10.1039/D5NJ00914F
_journal_volume 49
_journal_year 2025
_chemical_formula_moiety 'C60 H42 F9 O11 P2 Tb'
_chemical_formula_sum 'C60 H42 F9 O11 P2 Tb'
_chemical_formula_weight 1330.79
_space_group_crystal_system triclinic
_space_group_IT_number 2
_space_group_name_Hall '-P 1'
_space_group_name_H-M_alt 'P -1'
_atom_sites_solution_hydrogens geom
_audit_creation_date 2024-10-21
_audit_creation_method
;
Olex2 1.5
(compiled 2024.02.16 svn.r378c4104 for OlexSys, GUI svn.r6928)
;
_audit_update_record
;
2024-10-21 deposited with the CCDC.	2025-04-29 downloaded from the CCDC.
;
_cell_angle_alpha 80.4570(10)
_cell_angle_beta 76.7030(10)
_cell_angle_gamma 70.9410(10)
_cell_formula_units_Z 2
_cell_length_a 10.9568(3)
_cell_length_b 11.8761(3)
_cell_length_c 22.7730(7)
_cell_measurement_reflns_used 8105
_cell_measurement_temperature 100.00
_cell_measurement_theta_max 28.351
_cell_measurement_theta_min 2.27
_cell_volume 2712.51(13)
_computing_cell_refinement 'SAINT V8.40B (?, 2016)'
_computing_data_reduction 'SAINT V8.40B (?, 2016)'
_computing_molecular_graphics 'Olex2 1.5 (Dolomanov et al., 2009)'
_computing_publication_material 'Olex2 1.5 (Dolomanov et al., 2009)'
_computing_structure_refinement 'SHELXL 2018/3 (Sheldrick, 2015)'
_computing_structure_solution 'SHELXT 2018/2 (Sheldrick, 2018)'
_diffrn_ambient_temperature 100.00
_diffrn_measured_fraction_theta_full 0.998
_diffrn_measured_fraction_theta_max 0.992
_diffrn_measurement_device_type 'Bruker D8 Quest with Photon III Detector'
_diffrn_measurement_method '\f and \w shutterless scans'
_diffrn_radiation_type MoK\a
_diffrn_radiation_wavelength 0.71073
_diffrn_reflns_av_R_equivalents 0.0536
_diffrn_reflns_av_unetI/netI 0.0895
_diffrn_reflns_Laue_measured_fraction_full 0.998
_diffrn_reflns_Laue_measured_fraction_max 0.992
_diffrn_reflns_limit_h_max 14
_diffrn_reflns_limit_h_min -14
_diffrn_reflns_limit_k_max 16
_diffrn_reflns_limit_k_min -14
_diffrn_reflns_limit_l_max 29
_diffrn_reflns_limit_l_min -31
_diffrn_reflns_number 27410
_diffrn_reflns_point_group_measured_fraction_full 0.998
_diffrn_reflns_point_group_measured_fraction_max 0.992
_diffrn_reflns_theta_full 25.242
_diffrn_reflns_theta_max 28.999
_diffrn_reflns_theta_min 1.847
_exptl_absorpt_coefficient_mu 1.457
_exptl_absorpt_correction_T_max 0.6478
_exptl_absorpt_correction_T_min 0.5184
_exptl_absorpt_correction_type multi-scan
_exptl_absorpt_process_details
;
SADABS-2016/2 (Bruker,2016/2) was used for absorption correction.
wR2(int) was 0.0905 before and 0.0530 after correction.
The Ratio of minimum to maximum transmission is 0.8002.
The \l/2 correction factor is Not present.
;
_exptl_crystal_colour colourless
_exptl_crystal_density_diffrn 1.629
_exptl_crystal_description block
_exptl_crystal_F_000 1332
_exptl_crystal_size_max 0.158
_exptl_crystal_size_mid 0.144
_exptl_crystal_size_min 0.109
_refine_diff_density_max 1.360
_refine_diff_density_min -1.106
_refine_diff_density_rms 0.138
_refine_ls_extinction_method none
_refine_ls_goodness_of_fit_ref 1.028
_refine_ls_hydrogen_treatment constr
_refine_ls_matrix_type full
_refine_ls_number_parameters 748
_refine_ls_number_reflns 14286
_refine_ls_number_restraints 26
_refine_ls_restrained_S_all 1.032
_refine_ls_R_factor_all 0.0638
_refine_ls_R_factor_gt 0.0455
_refine_ls_shift/su_max 0.002
_refine_ls_shift/su_mean 0.000
_refine_ls_structure_factor_coef Fsqd
_refine_ls_weighting_details 'w=1/[\s^2^(Fo^2^)+(0.0294P)^2^] where P=(Fo^2^+2Fc^2^)/3'
_refine_ls_weighting_scheme calc
_refine_ls_wR_factor_gt 0.0899
_refine_ls_wR_factor_ref 0.0958
_reflns_Friedel_coverage 0.000
_reflns_number_gt 11535
_reflns_number_total 14286
_reflns_threshold_expression 'I > 2\s(I)'
_cod_data_source_file d5nj00914f2.cif
_cod_data_source_block q
_cod_depositor_comments 'Adding full bibliography for 7063777--7063779.cif.'
_cod_database_code 7063777
_shelx_shelxl_version_number 2018/3
_shelx_space_group_comment
;
The symmetry employed for this shelxl refinement is uniquely defined
by the following loop, which should always be used as a source of
symmetry information in preference to the above space-group names.
They are only intended as comments.
;
_olex2_refinement_description
;
1. Fixed Uiso
 At 1.2 times of:
  All C(H) groups
2. Rigid bond restraints
 C16, C15
 with sigma for 1-2 distances of 0.01 and sigma for 1-3 distances of 0.01
 O6, C13
 with sigma for 1-2 distances of 0.01 and sigma for 1-3 distances of 0.01
3. Uiso/Uaniso restraints and constraints
O6 \\sim C13: within 2A with sigma of 0.04 and sigma for terminal atoms of 0.08
within 2A
C15 \\sim C16: within 2A with sigma of 0.04 and sigma for terminal atoms of
0.08 within 2A
Uanis(C15) \\sim Ueq, Uanis(C14) \\sim Ueq: with sigma of 0.003 and sigma for
terminal atoms of 0.006
4.a Aromatic/amide H refined with riding coordinates:
 C56(H56), C16(H16), C48(H48), C24(H24), C18(H18), C10(H10), C2(H2), C58(H58),
 C57(H57), C44(H44), C32(H32), C38(H38), C47(H47), C8(H8), C46(H46), C36(H36),
 C33(H33), C45(H45), C30(H30), C60(H60), C42(H42), C35(H35), C23(H23), C7(H7),
 C52(H52), C39(H39), C34(H34), C53(H53), C6(H6), C26(H26), C50(H50), C59(H59),
 C29(H29), C40(H40), C54(H54), C28(H28), C22(H22), C41(H41), C27(H27), C15(H15),
  C51(H51), C14(H14)
;
_olex2_submission_special_instructions 'No special instructions were received'

loop_
_space_group_symop_operation_xyz
'x, y, z'
'-x, -y, -z'

loop_
_atom_site_label
_atom_site_type_symbol
_atom_site_fract_x
_atom_site_fract_y
_atom_site_fract_z
_atom_site_U_iso_or_equiv
_atom_site_adp_type
_atom_site_occupancy
_atom_site_site_symmetry_order
_atom_site_calc_flag
_atom_site_refinement_flags_posn
_atom_site_refinement_flags_adp
_atom_site_refinement_flags_occupancy
_atom_site_disorder_assembly
_atom_site_disorder_group
Tb1 Tb 0.55865(2) 0.68753(2) 0.25360(2) 0.01079(5) Uani 1 1 d . . . . .
P2 P 0.86576(9) 0.72281(8) 0.14266(4) 0.01287(18) Uani 1 1 d . . . . .
P1 P 0.37219(10) 0.77697(8) 0.40801(4) 0.01460(19) Uani 1 1 d . . . . .
F2 F 0.2252(2) 0.4776(2) 0.31979(10) 0.0294(6) Uani 1 1 d . . . . .
F8 F 1.0110(2) 0.3662(2) 0.33950(11) 0.0296(6) Uani 1 1 d . . . . .
F4 F 0.2310(2) 1.0963(2) 0.21139(11) 0.0339(6) Uani 1 1 d . . . . .
F9 F 0.8390(2) 0.4199(2) 0.40772(10) 0.0337(6) Uani 1 1 d . . . . .
F5 F 0.3635(2) 1.0461(2) 0.12892(10) 0.0307(6) Uani 1 1 d . . . . .
O2 O 0.5101(2) 0.6905(2) 0.15504(11) 0.0158(5) Uani 1 1 d . . . . .
F7 F 0.9284(3) 0.5502(2) 0.35718(11) 0.0334(6) Uani 1 1 d . . . . .
O11 O 0.7443(2) 0.7136(2) 0.18642(11) 0.0160(5) Uani 1 1 d . . . . .
O5 O 0.6248(3) 0.8285(2) 0.29469(11) 0.0172(5) Uani 1 1 d . . . . .
F6 F 0.3781(3) 1.18493(19) 0.17336(11) 0.0349(6) Uani 1 1 d . . . . .
O3 O 0.3720(3) 0.6087(2) 0.04864(11) 0.0227(6) Uani 1 1 d . . . . .
O8 O 0.6526(2) 0.4911(2) 0.22053(11) 0.0174(5) Uani 1 1 d . . . . .
O7 O 0.7142(3) 0.5730(2) 0.31287(11) 0.0169(5) Uani 1 1 d . . . . .
O1 O 0.3931(3) 0.5963(2) 0.26831(11) 0.0176(5) Uani 1 1 d . . . . .
O10 O 0.4255(3) 0.7223(2) 0.34922(11) 0.0179(5) Uani 1 1 d . . . . .
O9 O 0.8729(3) 0.2001(2) 0.20240(13) 0.0255(6) Uani 1 1 d . . . . .
O4 O 0.4340(2) 0.8808(2) 0.22329(11) 0.0160(5) Uani 1 1 d . . . . .
F3 F 0.3862(3) 0.3446(2) 0.27419(15) 0.0643(10) Uani 1 1 d . . . . .
F1 F 0.2170(4) 0.4292(3) 0.23465(12) 0.0676(11) Uani 1 1 d . . . . .
O6 O 0.7435(4) 0.9204(3) 0.36050(15) 0.0470(9) Uani 1 1 d . U . . .
C25 C 0.3571(4) 0.9336(3) 0.40113(16) 0.0172(7) Uani 1 1 d . . . . .
C56 C 1.0757(4) 0.8096(3) 0.14594(17) 0.0180(8) Uani 1 1 d . . . . .
H56 H 1.092495 0.817824 0.102866 0.022 Uiso 1 1 calc R U . . .
C37 C 0.4695(4) 0.7028(3) 0.46464(16) 0.0165(7) Uani 1 1 d . . . . .
C55 C 0.9713(4) 0.7681(3) 0.17792(16) 0.0148(7) Uani 1 1 d . . . . .
C3 C 0.4512(3) 0.6350(3) 0.13528(16) 0.0146(7) Uani 1 1 d . . . . .
C16 C 0.6764(4) 1.1023(3) 0.31392(16) 0.0187(8) Uani 1 1 d . U . . .
H16 H 0.635384 1.167461 0.287614 0.022 Uiso 1 1 calc R U . . .
C31 C 0.2077(4) 0.7708(3) 0.43800(15) 0.0154(7) Uani 1 1 d . . . . .
C48 C 0.6920(4) 0.8972(3) 0.08202(17) 0.0183(8) Uani 1 1 d . . . . .
H48 H 0.628174 0.884334 0.116370 0.022 Uiso 1 1 calc R U . . .
C24 C 0.6954(4) 0.2782(3) 0.16033(16) 0.0205(8) Uani 1 1 d . . . . .
H24 H 0.616688 0.331965 0.149225 0.025 Uiso 1 1 calc R U . . .
C43 C 0.8239(4) 0.8301(3) 0.07894(15) 0.0142(7) Uani 1 1 d . . . . .
C19 C 0.7478(4) 0.4013(3) 0.22862(16) 0.0158(7) Uani 1 1 d . . . . .
C18 C 0.8339(4) 0.3910(3) 0.26828(16) 0.0173(8) Uani 1 1 d . . . . .
H18 H 0.910755 0.324186 0.268017 0.021 Uiso 1 1 calc R U . . .
C10 C 0.5333(4) 1.0179(3) 0.24421(16) 0.0180(8) Uani 1 1 d . . . . .
H10 H 0.539189 1.097133 0.234144 0.022 Uiso 1 1 calc R U . . .
C11 C 0.6107(4) 0.9383(3) 0.28436(15) 0.0162(7) Uani 1 1 d . . . . .
C2 C 0.3831(3) 0.5553(3) 0.17092(16) 0.0153(7) Uani 1 1 d . . . . .
H2 H 0.351640 0.509176 0.151004 0.018 Uiso 1 1 calc R U . . .
C58 C 1.1308(4) 0.8268(3) 0.23906(18) 0.0241(9) Uani 1 1 d . . . . .
H58 H 1.185989 0.845866 0.260024 0.029 Uiso 1 1 calc R U . . .
C57 C 1.1549(4) 0.8389(3) 0.17655(18) 0.0222(8) Uani 1 1 d . . . . .
H57 H 1.225719 0.867332 0.154543 0.027 Uiso 1 1 calc R U . . .
C9 C 0.4493(4) 0.9830(3) 0.21927(15) 0.0160(7) Uani 1 1 d . . . . .
C21 C 0.7678(4) 0.2980(3) 0.19595(17) 0.0182(8) Uani 1 1 d . . . . .
C5 C 0.4518(4) 0.6544(3) 0.06981(16) 0.0170(8) Uani 1 1 d . . . . .
C44 C 0.9159(4) 0.8481(3) 0.02845(16) 0.0180(8) Uani 1 1 d . . . . .
H44 H 1.005439 0.801308 0.025842 0.022 Uiso 1 1 calc R U . . .
C20 C 0.8982(4) 0.4524(3) 0.35260(17) 0.0193(8) Uani 1 1 d . . . . .
C32 C 0.1276(4) 0.8381(3) 0.48489(17) 0.0206(8) Uani 1 1 d . . . . .
H32 H 0.158081 0.891929 0.499912 0.025 Uiso 1 1 calc R U . . .
C17 C 0.8079(4) 0.4763(3) 0.30710(16) 0.0165(7) Uani 1 1 d . . . . .
C38 C 0.6046(4) 0.6785(4) 0.44863(18) 0.0235(8) Uani 1 1 d . . . . .
H38 H 0.643977 0.701380 0.408658 0.028 Uiso 1 1 calc R U . . .
C47 C 0.6543(4) 0.9825(3) 0.03484(17) 0.0209(8) Uani 1 1 d . . . . .
H47 H 0.564559 1.027841 0.036604 0.025 Uiso 1 1 calc R U . . .
C8 C 0.5146(4) 0.7126(3) 0.02361(17) 0.0213(8) Uani 1 1 d . . . . .
H8 H 0.574891 0.752941 0.026038 0.026 Uiso 1 1 calc R U . . .
C46 C 0.7479(4) 1.0014(3) -0.01483(16) 0.0232(9) Uani 1 1 d . . . . .
H46 H 0.721990 1.061159 -0.046670 0.028 Uiso 1 1 calc R U . . .
C36 C 0.1617(4) 0.6957(3) 0.41432(17) 0.0190(8) Uani 1 1 d . . . . .
H36 H 0.214618 0.652040 0.381307 0.023 Uiso 1 1 calc R U . . .
C33 C 0.0046(4) 0.8269(3) 0.50955(18) 0.0241(9) Uani 1 1 d . . . . .
H33 H -0.049406 0.872389 0.541760 0.029 Uiso 1 1 calc R U . . .
C1 C 0.3619(4) 0.5436(3) 0.23259(16) 0.0157(7) Uani 1 1 d . . . . .
C13 C 0.6760(4) 0.9890(3) 0.31759(16) 0.0209(8) Uani 1 1 d . U . . .
C12 C 0.3554(4) 1.0792(3) 0.18368(17) 0.0215(8) Uani 1 1 d . . . . .
C49 C 0.9590(4) 0.5833(3) 0.11239(16) 0.0157(7) Uani 1 1 d . . . . .
C45 C 0.8777(4) 0.9350(3) -0.01875(17) 0.0237(9) Uani 1 1 d . . . . .
H45 H 0.941071 0.947972 -0.053279 0.028 Uiso 1 1 calc R U . . .
C30 C 0.2804(4) 1.0086(3) 0.36109(17) 0.0217(8) Uani 1 1 d . . . . .
H30 H 0.240413 0.975584 0.338181 0.026 Uiso 1 1 calc R U . . .
C60 C 0.9470(4) 0.7574(4) 0.24047(17) 0.0237(9) Uani 1 1 d . . . . .
H60 H 0.875778 0.729857 0.262706 0.028 Uiso 1 1 calc R U . . .
C42 C 0.4132(4) 0.6662(4) 0.52275(18) 0.0269(9) Uani 1 1 d . . . . .
H42 H 0.320591 0.681951 0.533610 0.032 Uiso 1 1 calc R U . . .
C4 C 0.2937(5) 0.4498(4) 0.26553(18) 0.0300(10) Uani 1 1 d . . . . .
C35 C 0.0378(4) 0.6849(4) 0.43927(18) 0.0259(9) Uani 1 1 d . . . . .
H35 H 0.005724 0.633054 0.423534 0.031 Uiso 1 1 calc R U . . .
C23 C 0.7608(4) 0.1610(3) 0.14288(18) 0.0266(9) Uani 1 1 d . . . . .
H23 H 0.735109 0.121033 0.117155 0.032 Uiso 1 1 calc R U . . .
C7 C 0.4742(4) 0.7026(3) -0.02940(18) 0.0272(9) Uani 1 1 d . . . . .
H7 H 0.502412 0.734260 -0.069480 0.033 Uiso 1 1 calc R U . . .
C52 C 1.0944(5) 0.3639(4) 0.0671(2) 0.0352(11) Uani 1 1 d . . . . .
H52 H 1.140353 0.287958 0.052583 0.042 Uiso 1 1 calc R U . . .
C39 C 0.6818(4) 0.6206(4) 0.4913(2) 0.0311(10) Uani 1 1 d . . . . .
H39 H 0.774522 0.604836 0.480771 0.037 Uiso 1 1 calc R U . . .
C34 C -0.0400(4) 0.7497(4) 0.48741(18) 0.0259(9) Uani 1 1 d . . . . .
H34 H -0.124146 0.740579 0.504986 0.031 Uiso 1 1 calc R U . . .
C53 C 0.9602(4) 0.4079(4) 0.07279(19) 0.0309(10) Uani 1 1 d . . . . .
H53 H 0.913478 0.362938 0.061231 0.037 Uiso 1 1 calc R U . . .
C6 C 0.3889(4) 0.6402(4) -0.01212(17) 0.0291(10) Uani 1 1 d . . . . .
H6 H 0.345460 0.620232 -0.038705 0.035 Uiso 1 1 calc R U . . .
C26 C 0.4130(5) 0.9827(3) 0.43544(19) 0.0280(10) Uani 1 1 d . . . . .
H26 H 0.465291 0.932660 0.463236 0.034 Uiso 1 1 calc R U . . .
C50 C 1.0940(5) 0.5400(4) 0.1050(2) 0.0406(13) Uani 1 1 d . . . . .
H50 H 1.141356 0.585636 0.115416 0.049 Uiso 1 1 calc R U . . .
C59 C 1.0278(4) 0.7873(4) 0.27122(19) 0.0330(10) Uani 1 1 d . . . . .
H59 H 1.011049 0.780210 0.314285 0.040 Uiso 1 1 calc R U . . .
C29 C 0.2614(4) 1.1303(3) 0.35407(17) 0.0257(9) Uani 1 1 d . . . . .
H29 H 0.211279 1.180751 0.325559 0.031 Uiso 1 1 calc R U . . .
C40 C 0.6249(5) 0.5852(3) 0.5495(2) 0.0298(10) Uani 1 1 d . . . . .
H40 H 0.678531 0.545897 0.578690 0.036 Uiso 1 1 calc R U . . .
C54 C 0.8927(4) 0.5170(4) 0.09522(19) 0.0283(9) Uani 1 1 d . . . . .
H54 H 0.799911 0.546672 0.098885 0.034 Uiso 1 1 calc R U . . .
C28 C 0.3162(4) 1.1779(3) 0.38901(18) 0.0282(10) Uani 1 1 d . . . . .
H28 H 0.301243 1.261979 0.385370 0.034 Uiso 1 1 calc R U . . .
C22 C 0.8652(4) 0.1178(3) 0.16963(19) 0.0288(10) Uani 1 1 d . . . . .
H22 H 0.926068 0.039995 0.166222 0.035 Uiso 1 1 calc R U . . .
C41 C 0.4917(5) 0.6069(4) 0.56491(19) 0.0317(10) Uani 1 1 d . . . . .
H41 H 0.452983 0.581362 0.604501 0.038 Uiso 1 1 calc R U . . .
C27 C 0.3917(5) 1.1056(4) 0.4287(2) 0.0353(11) Uani 1 1 d . . . . .
H27 H 0.429943 1.139627 0.451986 0.042 Uiso 1 1 calc R U . . .
C15 C 0.7479(5) 1.1064(4) 0.3558(2) 0.0423(12) Uani 1 1 d . U . . .
H15 H 0.764381 1.175821 0.363404 0.051 Uiso 1 1 calc R U . . .
C51 C 1.1615(5) 0.4302(4) 0.0824(3) 0.0537(16) Uani 1 1 d . . . . .
H51 H 1.254562 0.401049 0.077634 0.064 Uiso 1 1 calc R U . . .
C14 C 0.7897(5) 0.9979(4) 0.3835(2) 0.0454(13) Uani 1 1 d . U . . .
H14 H 0.842135 0.976051 0.413859 0.054 Uiso 1 1 calc R U . . .

loop_
_atom_site_aniso_label
_atom_site_aniso_U_11
_atom_site_aniso_U_22
_atom_site_aniso_U_33
_atom_site_aniso_U_23
_atom_site_aniso_U_13
_atom_site_aniso_U_12
Tb1 0.01216(9) 0.00910(8) 0.01158(8) -0.00150(5) -0.00177(6) -0.00392(6)
P2 0.0132(5) 0.0125(4) 0.0136(4) -0.0010(3) -0.0022(4) -0.0051(4)
P1 0.0177(5) 0.0115(4) 0.0137(4) -0.0029(3) 0.0001(4) -0.0044(4)
F2 0.0318(15) 0.0417(14) 0.0213(12) -0.0056(10) 0.0032(10) -0.0244(12)
F8 0.0177(13) 0.0294(13) 0.0401(15) -0.0085(11) -0.0124(11) 0.0021(10)
F4 0.0182(13) 0.0339(14) 0.0377(15) 0.0021(11) -0.0030(11) 0.0040(11)
F9 0.0311(15) 0.0452(15) 0.0212(12) 0.0107(11) -0.0082(11) -0.0114(12)
F5 0.0392(16) 0.0291(13) 0.0220(12) -0.0037(10) -0.0135(11) -0.0017(12)
O2 0.0173(14) 0.0137(12) 0.0163(13) -0.0016(10) -0.0022(11) -0.0049(11)
F7 0.0433(17) 0.0268(13) 0.0433(15) 0.0004(11) -0.0259(13) -0.0178(12)
O11 0.0160(14) 0.0192(13) 0.0144(12) -0.0003(10) -0.0021(10) -0.0086(11)
O5 0.0215(15) 0.0121(12) 0.0182(13) 0.0000(10) -0.0038(11) -0.0060(11)
F6 0.0511(18) 0.0151(11) 0.0433(15) 0.0078(10) -0.0243(14) -0.0110(12)
O3 0.0256(16) 0.0305(15) 0.0175(13) -0.0049(11) -0.0077(12) -0.0121(13)
O8 0.0173(14) 0.0126(12) 0.0241(14) -0.0040(10) -0.0073(11) -0.0035(11)
O7 0.0203(14) 0.0138(12) 0.0161(13) -0.0002(10) -0.0064(11) -0.0032(11)
O1 0.0185(14) 0.0205(13) 0.0167(13) -0.0044(10) -0.0023(11) -0.0092(11)
O10 0.0208(14) 0.0174(13) 0.0154(13) -0.0049(10) 0.0016(11) -0.0076(11)
O9 0.0238(16) 0.0161(13) 0.0352(17) -0.0080(12) -0.0077(13) -0.0001(12)
O4 0.0191(14) 0.0099(11) 0.0189(13) -0.0004(9) -0.0044(11) -0.0044(10)
F3 0.080(3) 0.0221(14) 0.068(2) 0.0073(14) 0.0222(18) -0.0160(16)
F1 0.107(3) 0.113(3) 0.0284(15) -0.0009(16) -0.0073(17) -0.099(3)
O6 0.068(3) 0.0336(18) 0.041(2) -0.0056(15) -0.0167(19) -0.0118(18)
C25 0.020(2) 0.0157(17) 0.0129(17) -0.0042(13) 0.0026(15) -0.0043(15)
C56 0.020(2) 0.0173(18) 0.0179(18) -0.0021(14) -0.0036(15) -0.0070(16)
C37 0.022(2) 0.0092(16) 0.0190(18) -0.0027(13) -0.0044(15) -0.0053(15)
C55 0.0165(19) 0.0102(16) 0.0184(18) -0.0012(13) -0.0049(15) -0.0040(14)
C3 0.0100(17) 0.0129(16) 0.0156(17) -0.0047(13) -0.0015(14) 0.0046(14)
C16 0.034(2) 0.0118(17) 0.0153(18) 0.0042(13) -0.0082(16) -0.0140(16)
C31 0.0166(19) 0.0128(16) 0.0138(17) -0.0002(13) -0.0018(14) -0.0018(14)
C48 0.020(2) 0.0161(18) 0.0190(19) -0.0038(14) -0.0032(16) -0.0054(16)
C24 0.025(2) 0.0168(18) 0.0203(19) -0.0048(15) -0.0040(16) -0.0061(16)
C43 0.0169(19) 0.0137(16) 0.0134(17) -0.0013(13) -0.0035(14) -0.0059(15)
C19 0.0152(19) 0.0161(17) 0.0173(18) -0.0028(14) -0.0015(15) -0.0067(15)
C18 0.0157(19) 0.0130(17) 0.025(2) -0.0031(14) -0.0080(16) -0.0032(15)
C10 0.019(2) 0.0119(17) 0.0226(19) -0.0010(14) 0.0013(16) -0.0078(15)
C11 0.020(2) 0.0166(17) 0.0122(17) -0.0021(13) 0.0017(14) -0.0085(15)
C2 0.0137(18) 0.0151(17) 0.0178(18) -0.0017(14) -0.0035(15) -0.0047(14)
C58 0.020(2) 0.027(2) 0.030(2) -0.0066(17) -0.0122(18) -0.0060(17)
C57 0.018(2) 0.0178(19) 0.034(2) -0.0031(16) -0.0053(17) -0.0089(16)
C9 0.019(2) 0.0108(16) 0.0137(17) -0.0014(13) 0.0008(15) -0.0017(15)
C21 0.0164(19) 0.0128(17) 0.024(2) -0.0049(14) -0.0033(16) -0.0009(15)
C5 0.021(2) 0.0111(16) 0.0179(18) -0.0021(14) -0.0065(15) -0.0017(15)
C44 0.017(2) 0.0191(18) 0.0156(18) -0.0012(14) 0.0001(15) -0.0049(15)
C20 0.020(2) 0.0164(18) 0.0206(19) 0.0009(14) -0.0058(16) -0.0040(16)
C32 0.020(2) 0.0186(18) 0.023(2) -0.0085(15) -0.0010(16) -0.0038(16)
C17 0.0148(19) 0.0166(17) 0.0192(18) 0.0027(14) -0.0043(15) -0.0078(15)
C38 0.023(2) 0.029(2) 0.020(2) -0.0072(16) -0.0015(17) -0.0092(18)
C47 0.019(2) 0.0159(18) 0.027(2) -0.0027(15) -0.0078(17) -0.0018(16)
C8 0.025(2) 0.0203(19) 0.0186(19) -0.0017(15) -0.0028(16) -0.0079(17)
C46 0.034(2) 0.024(2) 0.0126(18) 0.0051(15) -0.0079(17) -0.0101(18)
C36 0.021(2) 0.0136(17) 0.0203(19) 0.0000(14) -0.0071(16) -0.0019(15)
C33 0.024(2) 0.024(2) 0.021(2) -0.0028(16) 0.0002(17) -0.0055(17)
C1 0.0151(19) 0.0126(17) 0.0195(18) -0.0023(14) -0.0024(15) -0.0044(14)
C13 0.030(2) 0.0216(19) 0.0145(18) -0.0014(14) -0.0047(16) -0.0119(17)
C12 0.026(2) 0.0153(18) 0.022(2) -0.0003(15) -0.0044(17) -0.0041(16)
C49 0.0188(19) 0.0127(16) 0.0170(18) -0.0013(13) -0.0026(15) -0.0071(15)
C45 0.031(2) 0.025(2) 0.0174(19) 0.0005(15) -0.0012(17) -0.0142(18)
C30 0.024(2) 0.0197(19) 0.0184(19) -0.0029(15) -0.0004(16) -0.0054(17)
C60 0.021(2) 0.037(2) 0.021(2) 0.0057(17) -0.0093(17) -0.0195(19)
C42 0.025(2) 0.029(2) 0.025(2) 0.0042(17) -0.0057(18) -0.0092(19)
C4 0.040(3) 0.041(3) 0.019(2) -0.0039(18) -0.0003(19) -0.028(2)
C35 0.026(2) 0.030(2) 0.027(2) -0.0023(17) -0.0086(18) -0.0133(19)
C23 0.037(3) 0.021(2) 0.026(2) -0.0091(16) -0.0061(19) -0.0108(19)
C7 0.041(3) 0.023(2) 0.0157(19) -0.0003(16) -0.0058(18) -0.0081(19)
C52 0.038(3) 0.020(2) 0.049(3) -0.0139(19) -0.012(2) -0.002(2)
C39 0.024(2) 0.029(2) 0.045(3) -0.013(2) -0.016(2) -0.0039(19)
C34 0.017(2) 0.032(2) 0.027(2) -0.0028(17) -0.0006(17) -0.0073(18)
C53 0.031(3) 0.030(2) 0.037(3) -0.0153(19) 0.000(2) -0.015(2)
C6 0.042(3) 0.030(2) 0.017(2) -0.0038(17) -0.0117(19) -0.008(2)
C26 0.043(3) 0.0159(19) 0.029(2) -0.0010(16) -0.017(2) -0.0079(19)
C50 0.024(2) 0.031(2) 0.073(4) -0.029(2) -0.019(2) 0.001(2)
C59 0.034(3) 0.051(3) 0.021(2) -0.0015(19) -0.0089(19) -0.021(2)
C29 0.032(2) 0.0169(19) 0.0178(19) -0.0015(15) 0.0011(17) 0.0023(17)
C40 0.041(3) 0.0132(18) 0.040(3) -0.0032(17) -0.024(2) -0.0027(19)
C54 0.018(2) 0.033(2) 0.039(3) -0.0155(19) 0.0000(18) -0.0124(19)
C28 0.045(3) 0.0131(18) 0.022(2) 0.0010(15) 0.0001(19) -0.0093(19)
C22 0.037(3) 0.0118(18) 0.033(2) -0.0122(16) -0.001(2) 0.0004(18)
C41 0.045(3) 0.026(2) 0.025(2) 0.0058(17) -0.011(2) -0.013(2)
C27 0.064(4) 0.017(2) 0.033(2) -0.0049(18) -0.017(2) -0.016(2)
C15 0.053(2) 0.036(2) 0.049(2) -0.0177(17) -0.0086(19) -0.0237(19)
C51 0.024(3) 0.042(3) 0.100(5) -0.041(3) -0.022(3) 0.008(2)
C14 0.054(2) 0.051(2) 0.039(2) -0.0144(18) -0.0245(19) -0.0099(19)

loop_
_atom_type_symbol
_atom_type_description
_atom_type_scat_dispersion_real
_atom_type_scat_dispersion_imag
_atom_type_scat_source
C C 0.0033 0.0016 'International Tables Vol C Tables 4.2.6.8 and 6.1.1.4'
H H 0.0000 0.0000 'International Tables Vol C Tables 4.2.6.8 and 6.1.1.4'
F F 0.0171 0.0103 'International Tables Vol C Tables 4.2.6.8 and 6.1.1.4'
O O 0.0106 0.0060 'International Tables Vol C Tables 4.2.6.8 and 6.1.1.4'
P P 0.1023 0.0942 'International Tables Vol C Tables 4.2.6.8 and 6.1.1.4'
Tb Tb -0.1723 4.1537 'International Tables Vol C Tables 4.2.6.8 and 6.1.1.4'

loop_
_geom_angle_atom_site_label_1
_geom_angle_atom_site_label_2
_geom_angle_atom_site_label_3
_geom_angle
_geom_angle_site_symmetry_1
_geom_angle_site_symmetry_3
_geom_angle_publ_flag
O11 Tb1 O2 76.13(8) . . ?
O11 Tb1 O5 73.92(8) . . ?
O11 Tb1 O8 80.52(8) . . ?
O11 Tb1 O7 82.67(9) . . ?
O11 Tb1 O1 143.34(8) . . ?
O11 Tb1 O10 145.88(8) . . ?
O11 Tb1 O4 90.90(9) . . ?
O5 Tb1 O2 130.87(8) . . ?
O8 Tb1 O2 70.77(8) . . ?
O8 Tb1 O5 138.54(8) . . ?
O7 Tb1 O2 138.69(8) . . ?
O7 Tb1 O5 73.73(8) . . ?
O7 Tb1 O8 71.04(8) . . ?
O1 Tb1 O2 73.08(8) . . ?
O1 Tb1 O5 142.46(9) . . ?
O1 Tb1 O8 70.95(9) . . ?
O1 Tb1 O7 108.21(8) . . ?
O1 Tb1 O10 70.69(8) . . ?
O1 Tb1 O4 97.16(9) . . ?
O10 Tb1 O2 132.77(9) . . ?
O10 Tb1 O5 72.60(8) . . ?
O10 Tb1 O8 122.15(8) . . ?
O10 Tb1 O7 81.94(9) . . ?
O4 Tb1 O2 70.62(8) . . ?
O4 Tb1 O5 71.86(8) . . ?
O4 Tb1 O8 141.39(8) . . ?
O4 Tb1 O7 145.45(8) . . ?
O4 Tb1 O10 84.87(9) . . ?
O11 P2 C55 111.34(15) . . ?
O11 P2 C43 110.37(16) . . ?
O11 P2 C49 111.94(15) . . ?
C55 P2 C43 108.66(15) . . ?
C49 P2 C55 107.78(17) . . ?
C49 P2 C43 106.57(16) . . ?
O10 P1 C25 113.47(15) . . ?
O10 P1 C37 112.45(16) . . ?
O10 P1 C31 111.02(16) . . ?
C37 P1 C25 107.87(16) . . ?
C37 P1 C31 107.45(17) . . ?
C31 P1 C25 104.07(17) . . ?
C3 O2 Tb1 133.2(2) . . ?
P2 O11 Tb1 176.62(16) . . ?
C11 O5 Tb1 135.2(2) . . ?
C6 O3 C5 106.0(3) . . ?
C19 O8 Tb1 137.3(2) . . ?
C17 O7 Tb1 134.3(2) . . ?
C1 O1 Tb1 131.0(2) . . ?
P1 O10 Tb1 157.40(15) . . ?
C22 O9 C21 106.2(3) . . ?
C9 O4 Tb1 133.4(2) . . ?
C13 O6 C14 105.4(3) . . ?
C30 C25 P1 117.2(3) . . ?
C30 C25 C26 119.2(3) . . ?
C26 C25 P1 123.5(3) . . ?
C55 C56 H56 119.8 . . ?
C57 C56 H56 119.8 . . ?
C57 C56 C55 120.5(3) . . ?
C38 C37 P1 118.3(3) . . ?
C38 C37 C42 119.8(4) . . ?
C42 C37 P1 121.8(3) . . ?
C56 C55 P2 124.1(3) . . ?
C60 C55 P2 116.6(3) . . ?
C60 C55 C56 119.3(3) . . ?
O2 C3 C2 125.6(3) . . ?
O2 C3 C5 116.9(3) . . ?
C2 C3 C5 117.5(3) . . ?
C13 C16 H16 126.6 . . ?
C13 C16 C15 106.7(4) . . ?
C15 C16 H16 126.6 . . ?
C32 C31 P1 121.3(3) . . ?
C36 C31 P1 118.7(3) . . ?
C36 C31 C32 120.0(4) . . ?
C43 C48 H48 120.1 . . ?
C47 C48 H48 120.1 . . ?
C47 C48 C43 119.8(4) . . ?
C21 C24 H24 127.0 . . ?
C21 C24 C23 106.0(3) . . ?
C23 C24 H24 127.0 . . ?
C48 C43 P2 117.3(3) . . ?
C44 C43 P2 122.9(3) . . ?
C44 C43 C48 119.8(3) . . ?
O8 C19 C18 124.6(3) . . ?
O8 C19 C21 116.9(3) . . ?
C18 C19 C21 118.4(3) . . ?
C19 C18 H18 119.5 . . ?
C17 C18 C19 120.9(3) . . ?
C17 C18 H18 119.5 . . ?
C11 C10 H10 119.3 . . ?
C9 C10 H10 119.3 . . ?
C9 C10 C11 121.4(3) . . ?
O5 C11 C10 125.1(3) . . ?
O5 C11 C13 117.6(3) . . ?
C10 C11 C13 117.3(3) . . ?
C3 C2 H2 119.0 . . ?
C1 C2 C3 121.9(3) . . ?
C1 C2 H2 119.0 . . ?
C57 C58 H58 119.8 . . ?
C59 C58 H58 119.8 . . ?
C59 C58 C57 120.5(4) . . ?
C56 C57 H57 120.1 . . ?
C58 C57 C56 119.8(4) . . ?
C58 C57 H57 120.1 . . ?
O4 C9 C10 129.2(3) . . ?
O4 C9 C12 112.9(3) . . ?
C10 C9 C12 117.8(3) . . ?
O9 C21 C19 118.4(3) . . ?
C24 C21 O9 110.3(3) . . ?
C24 C21 C19 131.2(3) . . ?
O3 C5 C3 117.7(3) . . ?
C8 C5 O3 109.5(3) . . ?
C8 C5 C3 132.8(3) . . ?
C43 C44 H44 119.9 . . ?
C43 C44 C45 120.2(4) . . ?
C45 C44 H44 119.9 . . ?
F8 C20 F9 106.8(3) . . ?
F8 C20 F7 107.1(3) . . ?
F8 C20 C17 114.0(3) . . ?
F9 C20 F7 106.5(3) . . ?
F9 C20 C17 110.4(3) . . ?
F7 C20 C17 111.6(3) . . ?
C31 C32 H32 119.8 . . ?
C33 C32 C31 120.4(4) . . ?
C33 C32 H32 119.8 . . ?
O7 C17 C18 129.2(3) . . ?
O7 C17 C20 113.3(3) . . ?
C18 C17 C20 117.5(3) . . ?
C37 C38 H38 120.3 . . ?
C39 C38 C37 119.4(4) . . ?
C39 C38 H38 120.3 . . ?
C48 C47 H47 120.1 . . ?
C46 C47 C48 119.8(4) . . ?
C46 C47 H47 120.1 . . ?
C5 C8 H8 126.5 . . ?
C5 C8 C7 107.1(3) . . ?
C7 C8 H8 126.5 . . ?
C47 C46 H46 119.5 . . ?
C45 C46 C47 120.9(3) . . ?
C45 C46 H46 119.5 . . ?
C31 C36 H36 120.3 . . ?
C35 C36 C31 119.3(4) . . ?
C35 C36 H36 120.3 . . ?
C32 C33 H33 120.1 . . ?
C34 C33 C32 119.8(4) . . ?
C34 C33 H33 120.1 . . ?
O1 C1 C2 129.9(3) . . ?
O1 C1 C4 113.3(3) . . ?
C2 C1 C4 116.7(3) . . ?
O6 C13 C11 120.9(3) . . ?
C16 C13 O6 110.5(3) . . ?
C16 C13 C11 128.5(3) . . ?
F4 C12 F5 105.9(3) . . ?
F4 C12 F6 107.8(3) . . ?
F4 C12 C9 111.5(3) . . ?
F5 C12 C9 110.9(3) . . ?
F6 C12 F5 106.0(3) . . ?
F6 C12 C9 114.3(3) . . ?
C50 C49 P2 122.8(3) . . ?
C50 C49 C54 118.6(4) . . ?
C54 C49 P2 118.5(3) . . ?
C44 C45 H45 120.3 . . ?
C46 C45 C44 119.5(4) . . ?
C46 C45 H45 120.3 . . ?
C25 C30 H30 119.5 . . ?
C29 C30 C25 120.9(4) . . ?
C29 C30 H30 119.5 . . ?
C55 C60 H60 120.1 . . ?
C55 C60 C59 119.9(4) . . ?
C59 C60 H60 120.1 . . ?
C37 C42 H42 119.9 . . ?
C41 C42 C37 120.2(4) . . ?
C41 C42 H42 119.9 . . ?
F2 C4 F3 106.5(3) . . ?
F2 C4 C1 112.6(3) . . ?
F3 C4 C1 108.8(4) . . ?
F1 C4 F2 108.7(4) . . ?
F1 C4 F3 106.0(4) . . ?
F1 C4 C1 113.7(3) . . ?
C36 C35 H35 119.9 . . ?
C36 C35 C34 120.2(4) . . ?
C34 C35 H35 119.9 . . ?
C24 C23 H23 126.7 . . ?
C22 C23 C24 106.6(3) . . ?
C22 C23 H23 126.7 . . ?
C8 C7 H7 126.8 . . ?
C6 C7 C8 106.4(4) . . ?
C6 C7 H7 126.8 . . ?
C53 C52 H52 120.2 . . ?
C51 C52 H52 120.2 . . ?
C51 C52 C53 119.6(4) . . ?
C38 C39 H39 119.8 . . ?
C38 C39 C40 120.4(4) . . ?
C40 C39 H39 119.8 . . ?
C33 C34 C35 120.2(4) . . ?
C33 C34 H34 119.9 . . ?
C35 C34 H34 119.9 . . ?
C52 C53 H53 119.8 . . ?
C52 C53 C54 120.3(4) . . ?
C54 C53 H53 119.8 . . ?
O3 C6 H6 124.5 . . ?
C7 C6 O3 110.9(3) . . ?
C7 C6 H6 124.5 . . ?
C25 C26 H26 120.3 . . ?
C27 C26 C25 119.4(4) . . ?
C27 C26 H26 120.3 . . ?
C49 C50 H50 119.7 . . ?
C49 C50 C51 120.6(4) . . ?
C51 C50 H50 119.7 . . ?
C58 C59 C60 120.0(4) . . ?
C58 C59 H59 120.0 . . ?
C60 C59 H59 120.0 . . ?
C30 C29 H29 120.4 . . ?
C30 C29 C28 119.1(4) . . ?
C28 C29 H29 120.4 . . ?
C39 C40 H40 120.0 . . ?
C41 C40 C39 120.1(4) . . ?
C41 C40 H40 120.0 . . ?
C49 C54 H54 119.7 . . ?
C53 C54 C49 120.6(4) . . ?
C53 C54 H54 119.7 . . ?
C29 C28 H28 119.6 . . ?
C27 C28 C29 120.8(4) . . ?
C27 C28 H28 119.6 . . ?
O9 C22 H22 124.6 . . ?
C23 C22 O9 110.9(3) . . ?
C23 C22 H22 124.6 . . ?
C42 C41 H41 120.0 . . ?
C40 C41 C42 119.9(4) . . ?
C40 C41 H41 120.0 . . ?
C26 C27 H27 119.8 . . ?
C28 C27 C26 120.5(4) . . ?
C28 C27 H27 119.8 . . ?
C16 C15 H15 125.6 . . ?
C14 C15 C16 108.9(4) . . ?
C14 C15 H15 125.6 . . ?
C52 C51 C50 120.2(5) . . ?
C52 C51 H51 119.9 . . ?
C50 C51 H51 119.9 . . ?
O6 C14 H14 125.8 . . ?
C15 C14 O6 108.5(4) . . ?
C15 C14 H14 125.8 . . ?

loop_
_geom_bond_atom_site_label_1
_geom_bond_atom_site_label_2
_geom_bond_distance
_geom_bond_site_symmetry_2
_geom_bond_publ_flag
Tb1 O2 2.415(2) . ?
Tb1 O11 2.323(2) . ?
Tb1 O5 2.414(2) . ?
Tb1 O8 2.393(2) . ?
Tb1 O7 2.347(2) . ?
Tb1 O1 2.337(2) . ?
Tb1 O10 2.342(2) . ?
Tb1 O4 2.339(2) . ?
P2 O11 1.491(3) . ?
P2 C55 1.802(3) . ?
P2 C43 1.803(3) . ?
P2 C49 1.793(4) . ?
P1 O10 1.495(3) . ?
P1 C25 1.796(4) . ?
P1 C37 1.794(4) . ?
P1 C31 1.795(4) . ?
F2 C4 1.321(5) . ?
F8 C20 1.330(4) . ?
F4 C12 1.328(5) . ?
F9 C20 1.332(4) . ?
F5 C12 1.344(4) . ?
O2 C3 1.250(4) . ?
F7 C20 1.333(4) . ?
O5 C11 1.250(4) . ?
F6 C12 1.332(4) . ?
O3 C5 1.372(4) . ?
O3 C6 1.358(4) . ?
O8 C19 1.248(4) . ?
O7 C17 1.268(4) . ?
O1 C1 1.267(4) . ?
O9 C21 1.359(4) . ?
O9 C22 1.358(4) . ?
O4 C9 1.265(4) . ?
F3 C4 1.346(5) . ?
F1 C4 1.312(5) . ?
O6 C13 1.357(5) . ?
O6 C14 1.400(5) . ?
C25 C30 1.387(5) . ?
C25 C26 1.389(5) . ?
C56 H56 0.9500 . ?
C56 C55 1.396(5) . ?
C56 C57 1.385(5) . ?
C37 C38 1.384(5) . ?
C37 C42 1.389(5) . ?
C55 C60 1.380(5) . ?
C3 C2 1.428(5) . ?
C3 C5 1.469(5) . ?
C16 H16 0.9500 . ?
C16 C13 1.335(5) . ?
C16 C15 1.382(6) . ?
C31 C32 1.394(5) . ?
C31 C36 1.385(5) . ?
C48 H48 0.9500 . ?
C48 C43 1.395(5) . ?
C48 C47 1.386(5) . ?
C24 H24 0.9500 . ?
C24 C21 1.350(5) . ?
C24 C23 1.418(5) . ?
C43 C44 1.382(5) . ?
C19 C18 1.414(5) . ?
C19 C21 1.469(5) . ?
C18 H18 0.9500 . ?
C18 C17 1.372(5) . ?
C10 H10 0.9500 . ?
C10 C11 1.413(5) . ?
C10 C9 1.382(5) . ?
C11 C13 1.459(5) . ?
C2 H2 0.9500 . ?
C2 C1 1.361(5) . ?
C58 H58 0.9500 . ?
C58 C57 1.379(5) . ?
C58 C59 1.372(6) . ?
C57 H57 0.9500 . ?
C9 C12 1.526(5) . ?
C5 C8 1.339(5) . ?
C44 H44 0.9500 . ?
C44 C45 1.397(5) . ?
C20 C17 1.525(5) . ?
C32 H32 0.9500 . ?
C32 C33 1.376(5) . ?
C38 H38 0.9500 . ?
C38 C39 1.382(6) . ?
C47 H47 0.9500 . ?
C47 C46 1.383(5) . ?
C8 H8 0.9500 . ?
C8 C7 1.412(5) . ?
C46 H46 0.9500 . ?
C46 C45 1.373(6) . ?
C36 H36 0.9500 . ?
C36 C35 1.385(5) . ?
C33 H33 0.9500 . ?
C33 C34 1.376(5) . ?
C1 C4 1.540(5) . ?
C49 C50 1.377(6) . ?
C49 C54 1.381(5) . ?
C45 H45 0.9500 . ?
C30 H30 0.9500 . ?
C30 C29 1.379(5) . ?
C60 H60 0.9500 . ?
C60 C59 1.404(5) . ?
C42 H42 0.9500 . ?
C42 C41 1.385(6) . ?
C35 H35 0.9500 . ?
C35 C34 1.394(6) . ?
C23 H23 0.9500 . ?
C23 C22 1.334(6) . ?
C7 H7 0.9500 . ?
C7 C6 1.328(6) . ?
C52 H52 0.9500 . ?
C52 C53 1.373(6) . ?
C52 C51 1.367(6) . ?
C39 H39 0.9500 . ?
C39 C40 1.389(6) . ?
C34 H34 0.9500 . ?
C53 H53 0.9500 . ?
C53 C54 1.381(6) . ?
C6 H6 0.9500 . ?
C26 H26 0.9500 . ?
C26 C27 1.389(5) . ?
C50 H50 0.9500 . ?
C50 C51 1.389(6) . ?
C59 H59 0.9500 . ?
C29 H29 0.9500 . ?
C29 C28 1.380(6) . ?
C40 H40 0.9500 . ?
C40 C41 1.366(6) . ?
C54 H54 0.9500 . ?
C28 H28 0.9500 . ?
C28 C27 1.365(6) . ?
C22 H22 0.9500 . ?
C41 H41 0.9500 . ?
C27 H27 0.9500 . ?
C15 H15 0.9500 . ?
C15 C14 1.321(6) . ?
C51 H51 0.9500 . ?
C14 H14 0.9500 . ?

loop_
_geom_torsion_atom_site_label_1
_geom_torsion_atom_site_label_2
_geom_torsion_atom_site_label_3
_geom_torsion_atom_site_label_4
_geom_torsion
_geom_torsion_site_symmetry_1
_geom_torsion_site_symmetry_2
_geom_torsion_site_symmetry_3
_geom_torsion_site_symmetry_4
_geom_torsion_publ_flag
Tb1 O2 C3 C2 5.7(5) . . . . ?
Tb1 O2 C3 C5 -174.8(2) . . . . ?
Tb1 O5 C11 C10 6.2(6) . . . . ?
Tb1 O5 C11 C13 -175.7(2) . . . . ?
Tb1 O8 C19 C18 3.6(6) . . . . ?
Tb1 O8 C19 C21 -178.6(2) . . . . ?
Tb1 O7 C17 C18 -15.0(6) . . . . ?
Tb1 O7 C17 C20 168.1(2) . . . . ?
Tb1 O1 C1 C2 -24.2(6) . . . . ?
Tb1 O1 C1 C4 153.7(3) . . . . ?
Tb1 O4 C9 C10 -15.7(6) . . . . ?
Tb1 O4 C9 C12 167.1(2) . . . . ?
P2 C55 C60 C59 178.0(3) . . . . ?
P2 C43 C44 C45 -178.3(3) . . . . ?
P2 C49 C50 C51 178.7(4) . . . . ?
P2 C49 C54 C53 -178.7(3) . . . . ?
P1 C25 C30 C29 178.6(3) . . . . ?
P1 C25 C26 C27 -177.4(4) . . . . ?
P1 C37 C38 C39 -179.5(3) . . . . ?
P1 C37 C42 C41 178.6(3) . . . . ?
P1 C31 C32 C33 -176.3(3) . . . . ?
P1 C31 C36 C35 176.4(3) . . . . ?
F8 C20 C17 O7 -166.6(3) . . . . ?
F8 C20 C17 C18 16.1(5) . . . . ?
F9 C20 C17 O7 73.2(4) . . . . ?
F9 C20 C17 C18 -104.1(4) . . . . ?
O2 C3 C2 C1 8.5(6) . . . . ?
O2 C3 C5 O3 -170.6(3) . . . . ?
O2 C3 C5 C8 7.6(6) . . . . ?
F7 C20 C17 O7 -45.1(4) . . . . ?
F7 C20 C17 C18 137.6(3) . . . . ?
O11 P2 C55 C56 -165.2(3) . . . . ?
O11 P2 C55 C60 16.5(3) . . . . ?
O11 P2 C43 C48 7.0(3) . . . . ?
O11 P2 C43 C44 -173.3(3) . . . . ?
O11 P2 C49 C50 -137.7(4) . . . . ?
O11 P2 C49 C54 42.9(3) . . . . ?
O5 C11 C13 O6 -3.5(6) . . . . ?
O5 C11 C13 C16 179.3(4) . . . . ?
O3 C5 C8 C7 -0.6(4) . . . . ?
O8 C19 C18 C17 8.2(6) . . . . ?
O8 C19 C21 O9 178.1(3) . . . . ?
O8 C19 C21 C24 -4.9(6) . . . . ?
O1 C1 C4 F2 30.4(5) . . . . ?
O1 C1 C4 F3 -87.4(4) . . . . ?
O1 C1 C4 F1 154.7(4) . . . . ?
O10 P1 C25 C30 57.3(3) . . . . ?
O10 P1 C25 C26 -125.6(3) . . . . ?
O10 P1 C37 C38 47.1(3) . . . . ?
O10 P1 C37 C42 -130.7(3) . . . . ?
O10 P1 C31 C32 -166.0(3) . . . . ?
O10 P1 C31 C36 15.2(3) . . . . ?
O4 C9 C12 F4 64.0(4) . . . . ?
O4 C9 C12 F5 -53.7(4) . . . . ?
O4 C9 C12 F6 -173.5(3) . . . . ?
C25 P1 O10 Tb1 38.8(5) . . . . ?
C25 P1 C37 C38 -78.7(3) . . . . ?
C25 P1 C37 C42 103.5(3) . . . . ?
C25 P1 C31 C32 -43.6(3) . . . . ?
C25 P1 C31 C36 137.6(3) . . . . ?
C25 C30 C29 C28 -2.2(6) . . . . ?
C25 C26 C27 C28 0.2(7) . . . . ?
C56 C55 C60 C59 -0.5(6) . . . . ?
C37 P1 O10 Tb1 -84.0(4) . . . . ?
C37 P1 C25 C30 -177.5(3) . . . . ?
C37 P1 C25 C26 -0.3(4) . . . . ?
C37 P1 C31 C32 70.7(3) . . . . ?
C37 P1 C31 C36 -108.2(3) . . . . ?
C37 C38 C39 C40 1.0(6) . . . . ?
C37 C42 C41 C40 0.6(6) . . . . ?
C55 P2 C43 C48 -115.3(3) . . . . ?
C55 P2 C43 C44 64.4(3) . . . . ?
C55 P2 C49 C50 -14.9(4) . . . . ?
C55 P2 C49 C54 165.7(3) . . . . ?
C55 C56 C57 C58 0.2(6) . . . . ?
C55 C60 C59 C58 -0.2(7) . . . . ?
C3 C2 C1 O1 1.0(6) . . . . ?
C3 C2 C1 C4 -176.9(3) . . . . ?
C3 C5 C8 C7 -178.9(4) . . . . ?
C16 C15 C14 O6 -1.0(6) . . . . ?
C31 P1 O10 Tb1 155.6(4) . . . . ?
C31 P1 C25 C30 -63.5(3) . . . . ?
C31 P1 C25 C26 113.6(4) . . . . ?
C31 P1 C37 C38 169.6(3) . . . . ?
C31 P1 C37 C42 -8.2(3) . . . . ?
C31 C32 C33 C34 -0.6(6) . . . . ?
C31 C36 C35 C34 0.5(6) . . . . ?
C48 C43 C44 C45 1.5(5) . . . . ?
C48 C47 C46 C45 1.4(6) . . . . ?
C24 C23 C22 O9 -1.0(5) . . . . ?
C43 P2 C55 C56 -43.4(4) . . . . ?
C43 P2 C55 C60 138.2(3) . . . . ?
C43 P2 C49 C50 101.6(4) . . . . ?
C43 P2 C49 C54 -77.8(3) . . . . ?
C43 C48 C47 C46 -0.5(5) . . . . ?
C43 C44 C45 C46 -0.6(6) . . . . ?
C19 C18 C17 O7 -2.7(6) . . . . ?
C19 C18 C17 C20 174.1(3) . . . . ?
C18 C19 C21 O9 -4.0(5) . . . . ?
C18 C19 C21 C24 173.0(4) . . . . ?
C10 C11 C13 O6 174.7(4) . . . . ?
C10 C11 C13 C16 -2.4(6) . . . . ?
C10 C9 C12 F4 -113.5(4) . . . . ?
C10 C9 C12 F5 128.8(4) . . . . ?
C10 C9 C12 F6 9.0(5) . . . . ?
C11 C10 C9 O4 -5.5(6) . . . . ?
C11 C10 C9 C12 171.5(3) . . . . ?
C2 C3 C5 O3 9.0(5) . . . . ?
C2 C3 C5 C8 -172.8(4) . . . . ?
C2 C1 C4 F2 -151.4(4) . . . . ?
C2 C1 C4 F3 90.8(4) . . . . ?
C2 C1 C4 F1 -27.1(6) . . . . ?
C57 C56 C55 P2 -177.8(3) . . . . ?
C57 C56 C55 C60 0.5(5) . . . . ?
C57 C58 C59 C60 0.9(7) . . . . ?
C9 C10 C11 O5 10.0(6) . . . . ?
C9 C10 C11 C13 -168.1(3) . . . . ?
C21 O9 C22 C23 0.5(5) . . . . ?
C21 C24 C23 C22 1.1(5) . . . . ?
C21 C19 C18 C17 -169.5(3) . . . . ?
C5 O3 C6 C7 0.0(5) . . . . ?
C5 C3 C2 C1 -171.1(3) . . . . ?
C5 C8 C7 C6 0.5(5) . . . . ?
C32 C31 C36 C35 -2.5(5) . . . . ?
C32 C33 C34 C35 -1.4(6) . . . . ?
C38 C37 C42 C41 0.8(6) . . . . ?
C38 C39 C40 C41 0.4(6) . . . . ?
C47 C48 C43 P2 178.9(3) . . . . ?
C47 C48 C43 C44 -0.9(5) . . . . ?
C47 C46 C45 C44 -0.8(6) . . . . ?
C8 C7 C6 O3 -0.3(5) . . . . ?
C36 C31 C32 C33 2.5(6) . . . . ?
C36 C35 C34 C33 1.5(6) . . . . ?
C13 O6 C14 C15 1.3(6) . . . . ?
C13 C16 C15 C14 0.3(6) . . . . ?
C49 P2 C55 C56 71.7(3) . . . . ?
C49 P2 C55 C60 -106.6(3) . . . . ?
C49 P2 C43 C48 128.8(3) . . . . ?
C49 P2 C43 C44 -51.5(3) . . . . ?
C49 C50 C51 C52 0.2(9) . . . . ?
C30 C25 C26 C27 -0.4(6) . . . . ?
C30 C29 C28 C27 2.0(7) . . . . ?
C42 C37 C38 C39 -1.6(6) . . . . ?
C23 C24 C21 O9 -0.8(4) . . . . ?
C23 C24 C21 C19 -178.0(4) . . . . ?
C52 C53 C54 C49 -0.2(7) . . . . ?
C39 C40 C41 C42 -1.2(6) . . . . ?
C53 C52 C51 C50 1.5(8) . . . . ?
C6 O3 C5 C3 179.0(3) . . . . ?
C6 O3 C5 C8 0.4(4) . . . . ?
C26 C25 C30 C29 1.4(6) . . . . ?
C50 C49 C54 C53 1.9(6) . . . . ?
C59 C58 C57 C56 -0.9(6) . . . . ?
C29 C28 C27 C26 -1.1(7) . . . . ?
C54 C49 C50 C51 -1.9(7) . . . . ?
C22 O9 C21 C24 0.2(4) . . . . ?
C22 O9 C21 C19 177.8(3) . . . . ?
C15 C16 C13 O6 0.5(5) . . . . ?
C15 C16 C13 C11 177.9(4) . . . . ?
C51 C52 C53 C54 -1.5(7) . . . . ?
C14 O6 C13 C16 -1.1(5) . . . . ?
C14 O6 C13 C11 -178.7(4) . . . . ?
